data_8106561
loop_
_publ_author_name
'Hassan, Rasha M.'
'Ghabbour, Hazem A.'
'Aboul-Enein, Mohamed N.'
'El-Azzouny, Aida A.'
'Saleh, Ola A.'
'Attia, Mohamed I.'

_publ_section_title
;
 Crystal structure of
 2,3-diphenyl-1-[(dipropylamino)acetyl]-1,3-diazaspiro[4.5]decan-4-one,
 C28H37N3O2
;
_journal_issue 3
_journal_name_full 'Zeitschrift f\"ur Kristallographie - New Crystal Structures'
_journal_page_first 433
_journal_page_last 435
_journal_paper_doi 10.1515/ncrs-2016-0304
_journal_volume 232
_journal_year 2017
_chemical_formula_sum 'C28 H37 N3 O2'
_chemical_formula_weight 447.61
_space_group_IT_number 14
_space_group_name_Hall '-P 2ybc'
_space_group_name_H-M_alt 'P 1 21/c 1'
_symmetry_cell_setting monoclinic
_symmetry_Int_Tables_number 14
_symmetry_space_group_name_Hall '-P 2ybc'
_symmetry_space_group_name_H-M 'P 1 21/c 1'
_atom_sites_solution_hydrogens geom
_atom_sites_solution_primary direct
_atom_sites_solution_secondary difmap
_cell_angle_alpha 90.00
_cell_angle_beta 111.7830(10)
_cell_angle_gamma 90.00
_cell_formula_units_Z 4
_cell_length_a 11.0454(4)
_cell_length_b 21.9125(8)
_cell_length_c 11.6544(4)
_cell_measurement_reflns_used 8801
_cell_measurement_temperature 293(2)
_cell_measurement_theta_max 21.96
_cell_measurement_theta_min 2.36
_cell_volume 2619.33(16)
_computing_cell_refinement 'Bruker SAINT'
_computing_data_collection 'Bruker APEX2'
_computing_data_reduction 'Bruker SAINT'
_computing_molecular_graphics 'Bruker SHELXTL'
_computing_publication_material 'Bruker SHELXTL'
_computing_structure_refinement 'SHELXL-2014 (Sheldrick 2014)'
_computing_structure_solution 'SHELXS-97 (Sheldrick 2008)'
_diffrn_ambient_temperature 293(2)
_diffrn_measured_fraction_theta_full 1.000
_diffrn_measured_fraction_theta_max 1.000
_diffrn_measurement_device_type 'Bruker APEX-II CCD'
_diffrn_measurement_method '\f and \w scans'
_diffrn_radiation_monochromator graphite
_diffrn_radiation_source 'fine-focus sealed tube'
_diffrn_radiation_type MoK\a
_diffrn_radiation_wavelength 0.71073
_diffrn_reflns_av_R_equivalents 0.0653
_diffrn_reflns_av_sigmaI/netI 0.0456
_diffrn_reflns_limit_h_max 13
_diffrn_reflns_limit_h_min -13
_diffrn_reflns_limit_k_max 27
_diffrn_reflns_limit_k_min -27
_diffrn_reflns_limit_l_max 14
_diffrn_reflns_limit_l_min -14
_diffrn_reflns_number 38550
_diffrn_reflns_theta_full 26.50
_diffrn_reflns_theta_max 26.50
_diffrn_reflns_theta_min 2.10
_diffrn_standards_decay_% .
_diffrn_standards_interval_count .
_diffrn_standards_interval_time .
_diffrn_standards_number 0
_exptl_absorpt_coefficient_mu 0.072
_exptl_absorpt_correction_T_max 0.9923
_exptl_absorpt_correction_T_min 0.9707
_exptl_absorpt_correction_type multi-scan
_exptl_absorpt_process_details SADABS_Bruker_2014
_exptl_crystal_colour colourless
_exptl_crystal_density_diffrn 1.135
_exptl_crystal_density_method 'not measured'
_exptl_crystal_description block
_exptl_crystal_F_000 968
_exptl_crystal_size_max 0.42
_exptl_crystal_size_mid 0.27
_exptl_crystal_size_min 0.11
_refine_diff_density_max 0.310
_refine_diff_density_min -0.302
_refine_diff_density_rms 0.034
_refine_ls_extinction_coef 0.0121(15)
_refine_ls_extinction_expression Fc^*^=kFc[1+0.001xFc^2^\l^3^/sin(2\q)]^-1/4^
_refine_ls_extinction_method SHELXL
_refine_ls_goodness_of_fit_ref 1.014
_refine_ls_hydrogen_treatment mixed
_refine_ls_matrix_type full
_refine_ls_number_parameters 301
_refine_ls_number_reflns 5420
_refine_ls_number_restraints 0
_refine_ls_restrained_S_all 1.014
_refine_ls_R_factor_all 0.1256
_refine_ls_R_factor_gt 0.0658
_refine_ls_shift/su_max 0.001
_refine_ls_shift/su_mean 0.000
_refine_ls_structure_factor_coef Fsqd
_refine_ls_weighting_details 'calc w=1/[\s^2^(Fo^2^)+(0.0717P)^2^+1.4123P] where P=(Fo^2^+2Fc^2^)/3'
_refine_ls_weighting_scheme calc
_refine_ls_wR_factor_gt 0.1609
_refine_ls_wR_factor_ref 0.1940
_reflns_number_gt 3079
_reflns_number_total 5420
_reflns_threshold_expression >2sigma(I)
_cod_data_source_file suppl_ncrs-2016-0304_suppl.cif
_cod_data_source_block a_a
_cod_original_sg_symbol_H-M 'P 21/c'
_cod_database_code 8106561

loop_
_symmetry_equiv_pos_as_xyz
'x, y, z'
'-x, y+1/2, -z+1/2'
'-x, -y, -z'
'x, -y-1/2, z-1/2'

loop_
_atom_site_label
_atom_site_type_symbol
_atom_site_fract_x
_atom_site_fract_y
_atom_site_fract_z
_atom_site_U_iso_or_equiv
_atom_site_adp_type
_atom_site_occupancy
_atom_site_symmetry_multiplicity
_atom_site_calc_flag
_atom_site_refinement_flags
_atom_site_disorder_assembly
_atom_site_disorder_group
O1 O 0.48261(18) 0.25128(10) 1.11038(18) 0.0807(7) Uani 1 1 d . . .
O2 O 0.2053(2) 0.40213(10) 0.76116(19) 0.0809(7) Uani 1 1 d . . .
N1 N 0.55635(19) 0.28601(9) 0.96390(17) 0.0487(5) Uani 1 1 d . . .
N2 N 0.39265(19) 0.35021(9) 0.85567(16) 0.0481(5) Uani 1 1 d . . .
N3 N 0.2873(2) 0.45341(11) 0.5799(2) 0.0713(7) Uani 1 1 d . . .
C1 C 0.5210(2) 0.32920(11) 0.8608(2) 0.0466(6) Uani 1 1 d . . .
H1A H 0.5116 0.3075 0.7844 0.056 Uiso 1 1 calc R . .
C2 C 0.4692(2) 0.28220(12) 1.0196(2) 0.0536(6) Uani 1 1 d . . .
C3 C 0.3515(2) 0.32153(11) 0.9513(2) 0.0486(6) Uani 1 1 d . . .
C4 C 0.3271(3) 0.36928(13) 1.0353(3) 0.0674(8) Uani 1 1 d . . .
H4A H 0.4091 0.3890 1.0828 0.081 Uiso 1 1 calc R . .
H4B H 0.2690 0.4002 0.9844 0.081 Uiso 1 1 calc R . .
C5 C 0.2679(4) 0.34356(17) 1.1240(3) 0.0877(10) Uani 1 1 d . . .
H5A H 0.3308 0.3171 1.1835 0.105 Uiso 1 1 calc R . .
H5B H 0.2476 0.3768 1.1689 0.105 Uiso 1 1 calc R . .
C6 C 0.1454(3) 0.30788(19) 1.0555(4) 0.0949(11) Uani 1 1 d . . .
H6A H 0.1101 0.2915 1.1139 0.114 Uiso 1 1 calc R . .
H6B H 0.0805 0.3347 0.9991 0.114 Uiso 1 1 calc R . .
C7 C 0.1750(3) 0.25661(16) 0.9844(3) 0.0809(10) Uani 1 1 d . . .
H7A H 0.0956 0.2341 0.9406 0.097 Uiso 1 1 calc R . .
H7B H 0.2364 0.2288 1.0416 0.097 Uiso 1 1 calc R . .
C8 C 0.2322(3) 0.27994(13) 0.8920(3) 0.0652(7) Uani 1 1 d . . .
H8A H 0.1655 0.3024 0.8273 0.078 Uiso 1 1 calc R . .
H8B H 0.2574 0.2453 0.8539 0.078 Uiso 1 1 calc R . .
C9 C 0.6238(2) 0.37832(11) 0.8857(2) 0.0529(6) Uani 1 1 d . . .
C10 C 0.6433(3) 0.42103(13) 0.9776(3) 0.0700(8) Uani 1 1 d . . .
H10A H 0.5915 0.4200 1.0247 0.084 Uiso 1 1 calc R . .
C11 C 0.7373(4) 0.46486(15) 1.0009(4) 0.0942(11) Uani 1 1 d . . .
H11A H 0.7492 0.4933 1.0633 0.113 Uiso 1 1 calc R . .
C12 C 0.8135(4) 0.4666(2) 0.9320(5) 0.1121(15) Uani 1 1 d . . .
H12A H 0.8766 0.4968 0.9467 0.135 Uiso 1 1 calc R . .
C13 C 0.7978(4) 0.4238(2) 0.8404(5) 0.1080(13) Uani 1 1 d . . .
H13A H 0.8512 0.4247 0.7947 0.130 Uiso 1 1 calc R . .
C14 C 0.7016(3) 0.37936(15) 0.8171(3) 0.0782(9) Uani 1 1 d . . .
H14A H 0.6900 0.3505 0.7553 0.094 Uiso 1 1 calc R . .
C15 C 0.6764(2) 0.25289(11) 1.0025(2) 0.0518(6) Uani 1 1 d . . .
C16 C 0.7058(3) 0.21710(14) 0.9209(3) 0.0783(9) Uani 1 1 d . . .
H16A H 0.6489 0.2149 0.8389 0.094 Uiso 1 1 calc R . .
C17 C 0.8209(3) 0.18395(16) 0.9605(4) 0.0948(11) Uani 1 1 d . . .
H17A H 0.8410 0.1596 0.9047 0.114 Uiso 1 1 calc R . .
C18 C 0.9048(3) 0.18674(18) 1.0805(4) 0.0905(11) Uani 1 1 d . . .
H18A H 0.9818 0.1643 1.1070 0.109 Uiso 1 1 calc R . .
C19 C 0.8748(3) 0.2225(2) 1.1603(3) 0.1077(14) Uani 1 1 d . . .
H19A H 0.9312 0.2242 1.2425 0.129 Uiso 1 1 calc R . .
C20 C 0.7620(3) 0.25640(19) 1.1218(3) 0.0877(11) Uani 1 1 d . . .
H20A H 0.7441 0.2818 1.1774 0.105 Uiso 1 1 calc R . .
C21 C 0.3129(3) 0.38735(12) 0.7644(2) 0.0588(7) Uani 1 1 d . . .
C22 C 0.3644(3) 0.40860(13) 0.6659(2) 0.0676(8) Uani 1 1 d . . .
H22A H 0.4512 0.4252 0.7075 0.081 Uiso 1 1 calc R . .
H22B H 0.3727 0.3732 0.6195 0.081 Uiso 1 1 calc R . .
C23 C 0.1641(4) 0.4297(2) 0.4917(3) 0.1065(13) Uani 1 1 d . . .
H23A H 0.1648 0.3856 0.4995 0.128 Uiso 1 1 calc R . .
H23B H 0.0938 0.4451 0.5145 0.128 Uiso 1 1 calc R . .
C24 C 0.1358(5) 0.4445(3) 0.3646(4) 0.168(2) Uani 1 1 d . . .
H24A H 0.2112 0.4338 0.3452 0.202 Uiso 1 1 calc R . .
H24B H 0.1249 0.4884 0.3554 0.202 Uiso 1 1 calc R . .
C25 C 0.0205(5) 0.4155(3) 0.2724(4) 0.161(2) Uani 1 1 d . . .
H25A H 0.0125 0.4282 0.1911 0.241 Uiso 1 1 calc R . .
H25B H -0.0562 0.4274 0.2871 0.241 Uiso 1 1 calc R . .
H25C H 0.0299 0.3719 0.2789 0.241 Uiso 1 1 calc R . .
C26 C 0.2777(5) 0.51213(17) 0.6310(4) 0.1036(13) Uani 1 1 d . . .
H26A H 0.2507 0.5062 0.7005 0.124 Uiso 1 1 calc R . .
H26B H 0.2101 0.5355 0.5690 0.124 Uiso 1 1 calc R . .
C27 C 0.4016(7) 0.5488(3) 0.6737(6) 0.180(3) Uani 1 1 d . . .
H27A H 0.3883 0.5857 0.7134 0.216 Uiso 1 1 calc R . .
H27B H 0.4697 0.5253 0.7349 0.216 Uiso 1 1 calc R . .
C28 C 0.4457(9) 0.5656(4) 0.5737(12) 0.283(6) Uani 1 1 d . . .
H28A H 0.4915 0.6038 0.5932 0.424 Uiso 1 1 calc R . .
H28B H 0.3716 0.5696 0.4979 0.424 Uiso 1 1 calc R . .
H28C H 0.5028 0.5345 0.5647 0.424 Uiso 1 1 calc R . .

loop_
_atom_site_aniso_label
_atom_site_aniso_U_11
_atom_site_aniso_U_22
_atom_site_aniso_U_33
_atom_site_aniso_U_23
_atom_site_aniso_U_13
_atom_site_aniso_U_12
O1 0.0638(12) 0.1124(17) 0.0653(12) 0.0471(12) 0.0234(10) 0.0101(11)
O2 0.0663(13) 0.0996(16) 0.0777(14) 0.0335(12) 0.0277(11) 0.0223(12)
N1 0.0527(12) 0.0491(12) 0.0429(10) 0.0081(9) 0.0161(9) 0.0014(9)
N2 0.0525(12) 0.0514(12) 0.0380(10) 0.0076(9) 0.0140(9) 0.0013(10)
N3 0.0857(17) 0.0694(16) 0.0497(13) 0.0207(12) 0.0144(12) 0.0153(13)
C1 0.0557(15) 0.0463(13) 0.0356(12) 0.0029(10) 0.0143(10) 0.0003(11)
C2 0.0508(15) 0.0624(16) 0.0419(13) 0.0095(12) 0.0106(11) -0.0059(12)
C3 0.0496(14) 0.0522(14) 0.0416(12) 0.0043(11) 0.0141(11) -0.0049(11)
C4 0.078(2) 0.0704(18) 0.0608(16) -0.0034(14) 0.0342(15) -0.0057(15)
C5 0.102(3) 0.103(3) 0.076(2) -0.0011(19) 0.055(2) 0.001(2)
C6 0.078(2) 0.116(3) 0.107(3) 0.024(2) 0.053(2) 0.002(2)
C7 0.0614(19) 0.088(2) 0.089(2) 0.0216(19) 0.0225(17) -0.0152(16)
C8 0.0577(16) 0.0670(17) 0.0625(17) 0.0045(14) 0.0123(13) -0.0092(14)
C9 0.0536(15) 0.0500(14) 0.0499(14) 0.0103(12) 0.0131(12) -0.0005(12)
C10 0.0757(19) 0.0615(17) 0.0655(18) -0.0030(15) 0.0176(15) -0.0142(15)
C11 0.095(3) 0.067(2) 0.099(3) 0.0021(19) 0.011(2) -0.0263(19)
C12 0.076(3) 0.087(3) 0.147(4) 0.032(3) 0.010(3) -0.028(2)
C13 0.084(3) 0.111(3) 0.142(4) 0.036(3) 0.057(3) -0.009(2)
C14 0.078(2) 0.076(2) 0.090(2) 0.0175(17) 0.0423(18) -0.0048(17)
C15 0.0500(15) 0.0531(15) 0.0495(14) 0.0106(12) 0.0154(12) -0.0032(12)
C16 0.078(2) 0.073(2) 0.0707(19) -0.0026(16) 0.0121(16) 0.0187(17)
C17 0.085(2) 0.082(2) 0.110(3) -0.009(2) 0.027(2) 0.0218(19)
C18 0.0523(19) 0.106(3) 0.108(3) 0.032(2) 0.024(2) 0.0122(18)
C19 0.0499(19) 0.190(4) 0.070(2) 0.017(3) 0.0070(17) 0.015(2)
C20 0.0495(17) 0.148(3) 0.0578(18) -0.0075(19) 0.0106(15) 0.0073(19)
C21 0.0600(17) 0.0611(16) 0.0503(15) 0.0115(13) 0.0146(13) 0.0058(14)
C22 0.0785(19) 0.0698(18) 0.0538(15) 0.0204(14) 0.0237(14) 0.0142(15)
C23 0.099(3) 0.128(3) 0.073(2) 0.032(2) 0.009(2) 0.004(2)
C24 0.124(4) 0.286(8) 0.071(3) 0.023(4) 0.009(3) -0.040(4)
C25 0.102(3) 0.280(7) 0.082(3) 0.006(4) 0.012(3) 0.003(4)
C26 0.151(4) 0.083(2) 0.085(2) 0.025(2) 0.054(3) 0.041(3)
C27 0.168(6) 0.118(4) 0.162(5) -0.067(4) -0.046(4) 0.030(4)
C28 0.254(9) 0.201(8) 0.513(17) -0.190(10) 0.281(11) -0.110(7)

loop_
_atom_type_symbol
_atom_type_description
_atom_type_scat_dispersion_real
_atom_type_scat_dispersion_imag
_atom_type_scat_source
C C 0.0033 0.0016 'International Tables Vol C Tables 4.2.6.8 and 6.1.1.4'
H H 0.0000 0.0000 'International Tables Vol C Tables 4.2.6.8 and 6.1.1.4'
N N 0.0061 0.0033 'International Tables Vol C Tables 4.2.6.8 and 6.1.1.4'
O O 0.0106 0.0060 'International Tables Vol C Tables 4.2.6.8 and 6.1.1.4'

loop_
_geom_angle_atom_site_label_1
_geom_angle_atom_site_label_2
_geom_angle_atom_site_label_3
_geom_angle
_geom_angle_site_symmetry_1
_geom_angle_site_symmetry_3
C2 N1 C15 124.18(19) . .
C2 N1 C1 114.49(19) . .
C15 N1 C1 121.31(19) . .
C21 N2 C1 123.4(2) . .
C21 N2 C3 123.0(2) . .
C1 N2 C3 113.26(17) . .
C22 N3 C26 116.1(2) . .
C22 N3 C23 113.8(3) . .
C26 N3 C23 114.6(3) . .
N1 C1 N2 101.23(17) . .
N1 C1 C9 110.49(18) . .
N2 C1 C9 115.4(2) . .
N1 C1 H1A 109.8 . .
N2 C1 H1A 109.8 . .
C9 C1 H1A 109.8 . .
O1 C2 N1 125.0(2) . .
O1 C2 C3 125.2(2) . .
N1 C2 C3 109.8(2) . .
N2 C3 C2 101.09(18) . .
N2 C3 C4 111.5(2) . .
C2 C3 C4 112.0(2) . .
N2 C3 C8 111.22(19) . .
C2 C3 C8 108.9(2) . .
C4 C3 C8 111.7(2) . .
C5 C4 C3 113.9(2) . .
C5 C4 H4A 108.8 . .
C3 C4 H4A 108.8 . .
C5 C4 H4B 108.8 . .
C3 C4 H4B 108.8 . .
H4A C4 H4B 107.7 . .
C6 C5 C4 111.1(3) . .
C6 C5 H5A 109.4 . .
C4 C5 H5A 109.4 . .
C6 C5 H5B 109.4 . .
C4 C5 H5B 109.4 . .
H5A C5 H5B 108.0 . .
C7 C6 C5 110.0(3) . .
C7 C6 H6A 109.7 . .
C5 C6 H6A 109.7 . .
C7 C6 H6B 109.7 . .
C5 C6 H6B 109.7 . .
H6A C6 H6B 108.2 . .
C6 C7 C8 111.8(3) . .
C6 C7 H7A 109.3 . .
C8 C7 H7A 109.3 . .
C6 C7 H7B 109.3 . .
C8 C7 H7B 109.3 . .
H7A C7 H7B 107.9 . .
C7 C8 C3 113.0(2) . .
C7 C8 H8A 109.0 . .
C3 C8 H8A 109.0 . .
C7 C8 H8B 109.0 . .
C3 C8 H8B 109.0 . .
H8A C8 H8B 107.8 . .
C14 C9 C10 119.3(3) . .
C14 C9 C1 119.1(2) . .
C10 C9 C1 121.5(2) . .
C11 C10 C9 121.4(3) . .
C11 C10 H10A 119.3 . .
C9 C10 H10A 119.3 . .
C12 C11 C10 119.5(4) . .
C12 C11 H11A 120.2 . .
C10 C11 H11A 120.2 . .
C11 C12 C13 120.6(4) . .
C11 C12 H12A 119.7 . .
C13 C12 H12A 119.7 . .
C12 C13 C14 119.5(4) . .
C12 C13 H13A 120.2 . .
C14 C13 H13A 120.2 . .
C9 C14 C13 119.7(4) . .
C9 C14 H14A 120.2 . .
C13 C14 H14A 120.2 . .
C16 C15 C20 119.3(3) . .
C16 C15 N1 120.5(2) . .
C20 C15 N1 120.2(3) . .
C15 C16 C17 119.8(3) . .
C15 C16 H16A 120.1 . .
C17 C16 H16A 120.1 . .
C18 C17 C16 120.6(3) . .
C18 C17 H17A 119.7 . .
C16 C17 H17A 119.7 . .
C19 C18 C17 119.1(3) . .
C19 C18 H18A 120.5 . .
C17 C18 H18A 120.5 . .
C18 C19 C20 121.0(3) . .
C18 C19 H19A 119.5 . .
C20 C19 H19A 119.5 . .
C15 C20 C19 120.2(3) . .
C15 C20 H20A 119.9 . .
C19 C20 H20A 119.9 . .
O2 C21 N2 121.4(2) . .
O2 C21 C22 121.7(2) . .
N2 C21 C22 116.9(2) . .
N3 C22 C21 116.2(2) . .
N3 C22 H22A 108.2 . .
C21 C22 H22A 108.2 . .
N3 C22 H22B 108.2 . .
C21 C22 H22B 108.2 . .
H22A C22 H22B 107.4 . .
C24 C23 N3 115.8(4) . .
C24 C23 H23A 108.3 . .
N3 C23 H23A 108.3 . .
C24 C23 H23B 108.3 . .
N3 C23 H23B 108.3 . .
H23A C23 H23B 107.4 . .
C23 C24 C25 117.0(5) . .
C23 C24 H24A 108.0 . .
C25 C24 H24A 108.0 . .
C23 C24 H24B 108.0 . .
C25 C24 H24B 108.0 . .
H24A C24 H24B 107.3 . .
C24 C25 H25A 109.5 . .
C24 C25 H25B 109.5 . .
H25A C25 H25B 109.5 . .
C24 C25 H25C 109.5 . .
H25A C25 H25C 109.5 . .
H25B C25 H25C 109.5 . .
N3 C26 C27 114.7(4) . .
N3 C26 H26A 108.6 . .
C27 C26 H26A 108.6 . .
N3 C26 H26B 108.6 . .
C27 C26 H26B 108.6 . .
H26A C26 H26B 107.6 . .
C28 C27 C26 113.7(5) . .
C28 C27 H27A 108.8 . .
C26 C27 H27A 108.8 . .
C28 C27 H27B 108.8 . .
C26 C27 H27B 108.8 . .
H27A C27 H27B 107.7 . .
C27 C28 H28A 109.5 . .
C27 C28 H28B 109.5 . .
H28A C28 H28B 109.5 . .
C27 C28 H28C 109.5 . .
H28A C28 H28C 109.5 . .
H28B C28 H28C 109.5 . .

loop_
_geom_bond_atom_site_label_1
_geom_bond_atom_site_label_2
_geom_bond_distance
_geom_bond_site_symmetry_2
O1 C2 1.219(3) .
O2 C21 1.219(3) .
N1 C2 1.349(3) .
N1 C15 1.430(3) .
N1 C1 1.464(3) .
N2 C21 1.369(3) .
N2 C1 1.471(3) .
N2 C3 1.489(3) .
N3 C22 1.435(3) .
N3 C26 1.438(4) .
N3 C23 1.463(4) .
C1 C9 1.512(3) .
C1 H1A 0.9800 .
C2 C3 1.516(3) .
C3 C4 1.524(4) .
C3 C8 1.539(3) .
C4 C5 1.522(4) .
C4 H4A 0.9700 .
C4 H4B 0.9700 .
C5 C6 1.509(5) .
C5 H5A 0.9700 .
C5 H5B 0.9700 .
C6 C7 1.503(5) .
C6 H6A 0.9700 .
C6 H6B 0.9700 .
C7 C8 1.525(4) .
C7 H7A 0.9700 .
C7 H7B 0.9700 .
C8 H8A 0.9700 .
C8 H8B 0.9700 .
C9 C14 1.375(4) .
C9 C10 1.378(4) .
C10 C11 1.365(4) .
C10 H10A 0.9300 .
C11 C12 1.361(6) .
C11 H11A 0.9300 .
C12 C13 1.383(6) .
C12 H12A 0.9300 .
C13 C14 1.391(5) .
C13 H13A 0.9300 .
C14 H14A 0.9300 .
C15 C16 1.361(4) .
C15 C20 1.364(4) .
C16 C17 1.386(4) .
C16 H16A 0.9300 .
C17 C18 1.363(5) .
C17 H17A 0.9300 .
C18 C19 1.348(5) .
C18 H18A 0.9300 .
C19 C20 1.375(5) .
C19 H19A 0.9300 .
C20 H20A 0.9300 .
C21 C22 1.531(4) .
C22 H22A 0.9700 .
C22 H22B 0.9700 .
C23 C24 1.432(5) .
C23 H23A 0.9700 .
C23 H23B 0.9700 .
C24 C25 1.472(6) .
C24 H24A 0.9700 .
C24 H24B 0.9700 .
C25 H25A 0.9600 .
C25 H25B 0.9600 .
C25 H25C 0.9600 .
C26 C27 1.503(7) .
C26 H26A 0.9700 .
C26 H26B 0.9700 .
C27 C28 1.466(10) .
C27 H27A 0.9700 .
C27 H27B 0.9700 .
C28 H28A 0.9600 .
C28 H28B 0.9600 .
C28 H28C 0.9600 .

loop_
_geom_torsion_atom_site_label_1
_geom_torsion_atom_site_label_2
_geom_torsion_atom_site_label_3
_geom_torsion_atom_site_label_4
_geom_torsion
_geom_torsion_site_symmetry_1
_geom_torsion_site_symmetry_2
_geom_torsion_site_symmetry_3
_geom_torsion_site_symmetry_4
C2 N1 C1 N2 -2.8(3) . . . .
C15 N1 C1 N2 179.20(19) . . . .
C2 N1 C1 C9 120.0(2) . . . .
C15 N1 C1 C9 -58.1(3) . . . .
C21 N2 C1 N1 -173.2(2) . . . .
C3 N2 C1 N1 0.2(2) . . . .
C21 N2 C1 C9 67.5(3) . . . .
C3 N2 C1 C9 -119.1(2) . . . .
C15 N1 C2 O1 1.5(4) . . . .
C1 N1 C2 O1 -176.4(2) . . . .
C15 N1 C2 C3 -177.8(2) . . . .
C1 N1 C2 C3 4.2(3) . . . .
C21 N2 C3 C2 175.5(2) . . . .
C1 N2 C3 C2 1.9(2) . . . .
C21 N2 C3 C4 -65.4(3) . . . .
C1 N2 C3 C4 121.1(2) . . . .
C21 N2 C3 C8 60.0(3) . . . .
C1 N2 C3 C8 -113.5(2) . . . .
O1 C2 C3 N2 177.1(3) . . . .
N1 C2 C3 N2 -3.6(2) . . . .
O1 C2 C3 C4 58.2(3) . . . .
N1 C2 C3 C4 -122.4(2) . . . .
O1 C2 C3 C8 -65.7(3) . . . .
N1 C2 C3 C8 113.6(2) . . . .
N2 C3 C4 C5 172.5(2) . . . .
C2 C3 C4 C5 -75.1(3) . . . .
C8 C3 C4 C5 47.4(3) . . . .
C3 C4 C5 C6 -53.8(4) . . . .
C4 C5 C6 C7 58.5(4) . . . .
C5 C6 C7 C8 -58.7(4) . . . .
C6 C7 C8 C3 53.3(3) . . . .
N2 C3 C8 C7 -172.0(2) . . . .
C2 C3 C8 C7 77.5(3) . . . .
C4 C3 C8 C7 -46.7(3) . . . .
N1 C1 C9 C14 110.3(3) . . . .
N2 C1 C9 C14 -135.6(2) . . . .
N1 C1 C9 C10 -68.0(3) . . . .
N2 C1 C9 C10 46.0(3) . . . .
C14 C9 C10 C11 0.8(4) . . . .
C1 C9 C10 C11 179.2(3) . . . .
C9 C10 C11 C12 0.0(5) . . . .
C10 C11 C12 C13 -1.1(6) . . . .
C11 C12 C13 C14 1.2(6) . . . .
C10 C9 C14 C13 -0.7(4) . . . .
C1 C9 C14 C13 -179.0(3) . . . .
C12 C13 C14 C9 -0.3(5) . . . .
C2 N1 C15 C16 125.4(3) . . . .
C1 N1 C15 C16 -56.7(3) . . . .
C2 N1 C15 C20 -53.9(4) . . . .
C1 N1 C15 C20 123.9(3) . . . .
C20 C15 C16 C17 1.1(5) . . . .
N1 C15 C16 C17 -178.2(3) . . . .
C15 C16 C17 C18 0.1(5) . . . .
C16 C17 C18 C19 -0.3(6) . . . .
C17 C18 C19 C20 -0.7(6) . . . .
C16 C15 C20 C19 -2.2(5) . . . .
N1 C15 C20 C19 177.1(3) . . . .
C18 C19 C20 C15 2.0(6) . . . .
C1 N2 C21 O2 177.5(3) . . . .
C3 N2 C21 O2 4.7(4) . . . .
C1 N2 C21 C22 -1.6(4) . . . .
C3 N2 C21 C22 -174.5(2) . . . .
C26 N3 C22 C21 65.3(4) . . . .
C23 N3 C22 C21 -71.0(4) . . . .
O2 C21 C22 N3 8.4(4) . . . .
N2 C21 C22 N3 -172.5(2) . . . .
C22 N3 C23 C24 -131.5(4) . . . .
C26 N3 C23 C24 91.5(5) . . . .
N3 C23 C24 C25 173.1(5) . . . .
C22 N3 C26 C27 69.9(5) . . . .
C23 N3 C26 C27 -154.1(4) . . . .
N3 C26 C27 C28 63.8(6) . . . .
